data_2017839
loop_
_publ_author_name
'Sanabria, Carlos M.'
'G\'omez, Sandra L.'
'Palma, Alirio'
'Cobo, Justo'
'Glidewell, Christopher'

_publ_section_title
;
 Four 1-naphthyl-substituted tetrahydro-1,4-epoxy-1-benzazepines:
 hydrogen-bonded structures in one, two and three dimensions
;
_journal_coeditor_code GG3246
_journal_issue 11
_journal_name_full 'Acta Crystallographica Section C'
_journal_page_first o540
_journal_page_last o546
_journal_paper_doi 10.1107/S0108270110038230
_journal_volume 66
_journal_year 2010
_chemical_formula_iupac 'C21 H16 F3 N O2'
_chemical_formula_moiety 'C21 H16 F3 N O2'
_chemical_formula_sum 'C21 H16 F3 N O2'
_chemical_formula_weight 371.35
_chemical_name_systematic
;
(2<i>S</i>*,4<i>R</i>*)-2-<i>exo</i>-(1-Naphthyl)-7-trifluoromethyl-2,3,4,5-
tetrahydro-1<i>H</i>-1,4-epoxy-1-benzazepine
;
_space_group_IT_number 19
_symmetry_cell_setting orthorhombic
_symmetry_space_group_name_Hall 'P 2ac 2ab'
_symmetry_space_group_name_H-M 'P 21 21 21'
_atom_sites_solution_hydrogens geom
_atom_sites_solution_primary direct
_atom_sites_solution_secondary difmap
_cell_angle_alpha 90.00
_cell_angle_beta 90.00
_cell_angle_gamma 90.00
_cell_formula_units_Z 4
_cell_length_a 7.2209(5)
_cell_length_b 13.140(2)
_cell_length_c 17.559(2)
_cell_measurement_reflns_used 2193
_cell_measurement_temperature 120(2)
_cell_measurement_theta_max 27.49
_cell_measurement_theta_min 3.05
_cell_volume 1666.0(3)
_computing_cell_refinement 'DIRAX/LSQ (Duisenberg <i>et al.</i>, 2000)'
_computing_data_collection 'COLLECT (Nonius, 1999)'
_computing_data_reduction 'EVALCCD (Duisenberg <i>et al.</i>, 2003)'
_computing_molecular_graphics 'PLATON (Spek, 2009)'
_computing_publication_material
;
SHELXL97 (Sheldrick, 2008) and PLATON (Spek, 2009)
;
_computing_structure_refinement 'SHELXL97 (Sheldrick, 2008)'
_computing_structure_solution 'SIR2004 (Burla <i>et al.</i>, 2005)'
_diffrn_ambient_temperature 120(2)
_diffrn_detector_area_resol_mean 9.091
_diffrn_measured_fraction_theta_full 0.997
_diffrn_measured_fraction_theta_max 0.997
_diffrn_measurement_device_type 'Bruker-Nonius KappaCCD area-detector'
_diffrn_measurement_method '\f and \w scans'
_diffrn_radiation_monochromator graphite
_diffrn_radiation_source 'Bruker-Nonius FR591 rotating anode'
_diffrn_radiation_type 'Mo K\a'
_diffrn_radiation_wavelength 0.71073
_diffrn_reflns_av_R_equivalents 0.0378
_diffrn_reflns_av_sigmaI/netI 0.0241
_diffrn_reflns_limit_h_max 9
_diffrn_reflns_limit_h_min -9
_diffrn_reflns_limit_k_max 17
_diffrn_reflns_limit_k_min -16
_diffrn_reflns_limit_l_max 22
_diffrn_reflns_limit_l_min -22
_diffrn_reflns_number 20342
_diffrn_reflns_theta_full 27.49
_diffrn_reflns_theta_max 27.49
_diffrn_reflns_theta_min 3.05
_diffrn_standards_decay_% 0
_diffrn_standards_interval_count 0
_diffrn_standards_interval_time 0
_diffrn_standards_number 0
_exptl_absorpt_coefficient_mu 0.118
_exptl_absorpt_correction_T_max 0.984
_exptl_absorpt_correction_T_min 0.957
_exptl_absorpt_correction_type multi-scan
_exptl_absorpt_process_details '(SADABS; Sheldrick, 2003)'
_exptl_crystal_colour colourless
_exptl_crystal_density_diffrn 1.480
_exptl_crystal_density_method 'not measured'
_exptl_crystal_description block
_exptl_crystal_F_000 768
_exptl_crystal_size_max 0.21
_exptl_crystal_size_mid 0.20
_exptl_crystal_size_min 0.14
_refine_diff_density_max 0.176
_refine_diff_density_min -0.252
_refine_ls_extinction_method none
_refine_ls_goodness_of_fit_ref 1.177
_refine_ls_hydrogen_treatment constr
_refine_ls_matrix_type full
_refine_ls_number_parameters 244
_refine_ls_number_reflns 2193
_refine_ls_number_restraints 0
_refine_ls_restrained_S_all 1.177
_refine_ls_R_factor_all 0.0511
_refine_ls_R_factor_gt 0.0399
_refine_ls_shift/su_max 0.001
_refine_ls_shift/su_mean 0.000
_refine_ls_structure_factor_coef Fsqd
_refine_ls_weighting_details 'w = 1/[\s^2^(Fo^2^)+(0.0334P)^2^+0.5461P] where P=(Fo^2^+2Fc^2^)/3'
_refine_ls_weighting_scheme calc
_refine_ls_wR_factor_gt 0.0809
_refine_ls_wR_factor_ref 0.0857
_reflns_number_gt 1899
_reflns_number_total 2193
_reflns_threshold_expression I>2\s(I)
_cod_data_source_file gg3246.cif
_cod_data_source_block III
_cod_database_code 2017839
_cod_database_fobs_code 2017839

loop_
_symmetry_equiv_pos_as_xyz
'x, y, z'
'-x+1/2, -y, z+1/2'
'x+1/2, -y+1/2, -z'
'-x, y+1/2, -z+1/2'

loop_
_atom_site_type_symbol
_atom_site_label
_atom_site_fract_x
_atom_site_fract_y
_atom_site_fract_z
_atom_site_U_iso_or_equiv
_atom_site_adp_type
_atom_site_calc_flag
_atom_site_refinement_flags
_atom_site_occupancy
_atom_site_disorder_assembly
_atom_site_disorder_group
N N1 0.4649(3) 0.53538(15) 0.65449(11) 0.0223(4) Uani d . 1 . .
C C2 0.5316(3) 0.58817(18) 0.58600(12) 0.0207(5) Uani d . 1 . .
H H2 0.5534 0.6617 0.5977 0.025 Uiso calc R 1 . .
C C3 0.7178(3) 0.5351(2) 0.56863(14) 0.0272(6) Uani d . 1 . .
H H3A 0.7301 0.5200 0.5136 0.033 Uiso calc R 1 . .
H H3B 0.8238 0.5776 0.5850 0.033 Uiso calc R 1 . .
C C4 0.7060(4) 0.4379(2) 0.61518(15) 0.0327(6) Uani d . 1 . .
H H4 0.7414 0.3777 0.5836 0.039 Uiso calc R 1 . .
C C5 0.8168(4) 0.4404(2) 0.68826(15) 0.0342(7) Uani d . 1 . .
H H5A 0.8160 0.3724 0.7125 0.041 Uiso calc R 1 . .
H H5B 0.9468 0.4592 0.6772 0.041 Uiso calc R 1 . .
C C5a 0.7312(4) 0.51751(18) 0.74093(13) 0.0235(5) Uani d . 1 . .
C C6 0.8150(4) 0.54313(18) 0.80913(13) 0.0227(5) Uani d . 1 . .
H H6 0.9230 0.5082 0.8256 0.027 Uiso calc R 1 . .
C C7 0.7408(3) 0.61918(18) 0.85249(12) 0.0209(5) Uani d . 1 . .
O O7 0.8235(2) 0.64146(13) 0.92370(8) 0.0242(4) Uani d . 1 . .
C C71 0.9577(4) 0.71102(19) 0.92242(13) 0.0260(6) Uani d . 1 . .
F F71 1.0164(3) 0.72417(13) 0.99247(8) 0.0445(5) Uani d . 1 . .
F F72 1.1013(2) 0.68440(13) 0.88031(9) 0.0367(4) Uani d . 1 . .
F F73 0.9012(2) 0.80003(11) 0.89604(9) 0.0389(4) Uani d . 1 . .
C C8 0.5827(4) 0.67079(18) 0.83186(13) 0.0237(5) Uani d . 1 . .
H H8 0.5360 0.7248 0.8622 0.028 Uiso calc R 1 . .
C C9 0.4946(4) 0.64182(18) 0.76608(12) 0.0224(5) Uani d . 1 . .
H H9 0.3832 0.6748 0.7513 0.027 Uiso calc R 1 . .
C C9a 0.5667(3) 0.56517(17) 0.72132(12) 0.0205(5) Uani d . 1 . .
O O14 0.5137(3) 0.43151(13) 0.63794(10) 0.0294(4) Uani d . 1 . .
C C21 0.3953(3) 0.57850(17) 0.52122(12) 0.0197(5) Uani d . 1 . .
C C22 0.2493(4) 0.5131(2) 0.52548(13) 0.0248(5) Uani d . 1 . .
H H22 0.2309 0.4746 0.5706 0.030 Uiso calc R 1 . .
C C23 0.1255(4) 0.5014(2) 0.46459(14) 0.0291(6) Uani d . 1 . .
H H23 0.0254 0.4548 0.4688 0.035 Uiso calc R 1 . .
C C24 0.1475(4) 0.5560(2) 0.39974(14) 0.0281(6) Uani d . 1 . .
H H24 0.0623 0.5478 0.3589 0.034 Uiso calc R 1 . .
C C25 0.2949(3) 0.62437(19) 0.39263(13) 0.0239(5) Uani d . 1 . .
C C26 0.3213(4) 0.6812(2) 0.32503(14) 0.0300(6) Uani d . 1 . .
H H26 0.2371 0.6731 0.2839 0.036 Uiso calc R 1 . .
C C27 0.4646(4) 0.7468(2) 0.31808(15) 0.0330(6) Uani d . 1 . .
H H27 0.4804 0.7842 0.2722 0.040 Uiso calc R 1 . .
C C28 0.5894(4) 0.7596(2) 0.37814(15) 0.0318(6) Uani d . 1 . .
H H28 0.6893 0.8062 0.3729 0.038 Uiso calc R 1 . .
C C29 0.5695(4) 0.70616(19) 0.44418(14) 0.0263(5) Uani d . 1 . .
H H29 0.6558 0.7157 0.4844 0.032 Uiso calc R 1 . .
C C210 0.4226(3) 0.63695(17) 0.45338(13) 0.0204(5) Uani d . 1 . .

loop_
_atom_site_aniso_label
_atom_site_aniso_U_11
_atom_site_aniso_U_22
_atom_site_aniso_U_33
_atom_site_aniso_U_12
_atom_site_aniso_U_13
_atom_site_aniso_U_23
N1 0.0256(11) 0.0200(9) 0.0212(10) -0.0022(9) -0.0004(9) -0.0009(8)
C2 0.0211(11) 0.0221(11) 0.0188(10) -0.0012(10) 0.0031(9) -0.0044(9)
C3 0.0186(12) 0.0415(15) 0.0215(12) 0.0022(11) -0.0026(10) -0.0095(11)
C4 0.0372(15) 0.0311(14) 0.0297(13) 0.0114(12) -0.0110(12) -0.0133(12)
C5 0.0404(16) 0.0329(15) 0.0292(13) 0.0126(13) -0.0119(12) -0.0108(12)
C5a 0.0278(13) 0.0204(11) 0.0225(11) 0.0003(11) -0.0022(11) -0.0021(9)
C6 0.0257(12) 0.0217(12) 0.0208(11) 0.0011(10) -0.0012(10) 0.0023(9)
C7 0.0285(12) 0.0208(11) 0.0135(10) -0.0050(10) 0.0013(10) 0.0012(9)
O7 0.0322(9) 0.0265(9) 0.0138(8) -0.0071(8) -0.0009(7) 0.0022(7)
C71 0.0346(14) 0.0259(12) 0.0175(11) -0.0042(11) 0.0005(11) 0.0006(10)
F71 0.0605(12) 0.0527(11) 0.0203(7) -0.0228(10) -0.0078(8) -0.0059(7)
F72 0.0268(8) 0.0473(9) 0.0361(8) -0.0025(8) 0.0036(7) -0.0060(8)
F73 0.0457(10) 0.0218(7) 0.0493(10) -0.0029(8) -0.0009(9) 0.0030(7)
C8 0.0293(13) 0.0238(11) 0.0181(11) 0.0028(11) 0.0077(11) 0.0014(9)
C9 0.0226(12) 0.0259(11) 0.0187(11) 0.0035(11) 0.0038(11) 0.0031(9)
C9a 0.0234(12) 0.0194(11) 0.0187(11) -0.0036(10) 0.0001(9) 0.0019(9)
O14 0.0377(10) 0.0186(8) 0.0320(9) -0.0009(8) -0.0083(8) -0.0043(7)
C21 0.0180(10) 0.0228(11) 0.0183(10) 0.0018(10) 0.0005(9) -0.0064(9)
C22 0.0256(12) 0.0295(13) 0.0191(11) -0.0016(11) 0.0005(11) -0.0044(10)
C23 0.0212(12) 0.0365(15) 0.0294(13) -0.0023(11) -0.0001(11) -0.0100(11)
C24 0.0213(12) 0.0373(14) 0.0258(12) 0.0046(11) -0.0080(10) -0.0092(11)
C25 0.0238(12) 0.0257(12) 0.0221(11) 0.0091(10) -0.0006(10) -0.0069(10)
C26 0.0367(15) 0.0303(13) 0.0231(12) 0.0113(13) -0.0064(12) -0.0023(11)
C27 0.0506(17) 0.0272(12) 0.0211(12) 0.0075(14) 0.0036(12) 0.0036(10)
C28 0.0407(16) 0.0281(13) 0.0268(13) -0.0047(13) 0.0049(13) -0.0023(11)
C29 0.0311(14) 0.0274(12) 0.0204(11) -0.0021(11) 0.0005(11) -0.0055(10)
C210 0.0199(11) 0.0219(11) 0.0193(11) 0.0037(10) -0.0003(9) -0.0057(9)

loop_
_atom_type_symbol
_atom_type_description
_atom_type_scat_dispersion_real
_atom_type_scat_dispersion_imag
_atom_type_scat_source
C C 0.0033 0.0016 'International Tables Vol C Tables 4.2.6.8 and 6.1.1.4'
H H 0.0000 0.0000 'International Tables Vol C Tables 4.2.6.8 and 6.1.1.4'
F F 0.0171 0.0103 'International Tables Vol C Tables 4.2.6.8 and 6.1.1.4'
N N 0.0061 0.0033 'International Tables Vol C Tables 4.2.6.8 and 6.1.1.4'
O O 0.0106 0.0060 'International Tables Vol C Tables 4.2.6.8 and 6.1.1.4'

loop_
_geom_angle_atom_site_label_1
_geom_angle_atom_site_label_2
_geom_angle_atom_site_label_3
_geom_angle_site_symmetry_1
_geom_angle_site_symmetry_3
_geom_angle
_geom_angle_publ_flag
C9a N1 O14 . . 107.33(18) ?
C9a N1 C2 . . 111.83(18) ?
O14 N1 C2 . . 101.68(17) ?
N1 C2 C21 . . 111.32(19) ?
N1 C2 C3 . . 103.50(19) ?
C21 C2 C3 . . 112.36(18) ?
N1 C2 H2 . . 109.8 ?
C21 C2 H2 . . 109.8 ?
C3 C2 H2 . . 109.8 ?
C4 C3 C2 . . 103.0(2) ?
C4 C3 H3A . . 111.2 ?
C2 C3 H3A . . 111.2 ?
C4 C3 H3B . . 111.2 ?
C2 C3 H3B . . 111.2 ?
H3A C3 H3B . . 109.1 ?
O14 C4 C5 . . 105.9(2) ?
O14 C4 C3 . . 104.6(2) ?
C5 C4 C3 . . 114.1(2) ?
O14 C4 H4 . . 110.6 ?
C5 C4 H4 . . 110.6 ?
C3 C4 H4 . . 110.6 ?
C5a C5 C4 . . 108.6(2) ?
C5a C5 H5A . . 110.0 ?
C4 C5 H5A . . 110.0 ?
C5a C5 H5B . . 110.0 ?
C4 C5 H5B . . 110.0 ?
H5A C5 H5B . . 108.4 ?
C6 C5a C9a . . 118.7(2) ?
C6 C5a C5 . . 121.1(2) ?
C9a C5a C5 . . 120.2(2) ?
C7 C6 C5a . . 119.3(2) ?
C7 C6 H6 . . 120.4 ?
C5a C6 H6 . . 120.4 ?
C6 C7 C8 . . 122.6(2) ?
C6 C7 O7 . . 118.6(2) ?
C8 C7 O7 . . 118.7(2) ?
C71 O7 C7 . . 115.70(17) ?
F71 C71 F72 . . 107.8(2) ?
F71 C71 F73 . . 108.1(2) ?
F72 C71 F73 . . 106.3(2) ?
F71 C71 O7 . . 108.03(19) ?
F72 C71 O7 . . 113.5(2) ?
F73 C71 O7 . . 112.9(2) ?
C9 C8 C7 . . 118.0(2) ?
C9 C8 H8 . . 121.0 ?
C7 C8 H8 . . 121.0 ?
C8 C9 C9a . . 120.5(2) ?
C8 C9 H9 . . 119.8 ?
C9a C9 H9 . . 119.8 ?
C9 C9a C5a . . 120.8(2) ?
C9 C9a N1 . . 118.1(2) ?
C5a C9a N1 . . 121.1(2) ?
N1 O14 C4 . . 103.59(18) ?
C22 C21 C210 . . 119.4(2) ?
C22 C21 C2 . . 121.1(2) ?
C210 C21 C2 . . 119.5(2) ?
C21 C22 C23 . . 121.4(2) ?
C21 C22 H22 . . 119.3 ?
C23 C22 H22 . . 119.3 ?
C24 C23 C22 . . 120.6(2) ?
C24 C23 H23 . . 119.7 ?
C22 C23 H23 . . 119.7 ?
C23 C24 C25 . . 120.3(2) ?
C23 C24 H24 . . 119.9 ?
C25 C24 H24 . . 119.9 ?
C24 C25 C26 . . 121.1(2) ?
C24 C25 C210 . . 120.1(2) ?
C26 C25 C210 . . 118.8(2) ?
C27 C26 C25 . . 121.0(2) ?
C27 C26 H26 . . 119.5 ?
C25 C26 H26 . . 119.5 ?
C26 C27 C28 . . 120.2(2) ?
C26 C27 H27 . . 119.9 ?
C28 C27 H27 . . 119.9 ?
C29 C28 C27 . . 120.7(3) ?
C29 C28 H28 . . 119.6 ?
C27 C28 H28 . . 119.6 ?
C28 C29 C210 . . 120.7(2) ?
C28 C29 H29 . . 119.7 ?
C210 C29 H29 . . 119.7 ?
C29 C210 C25 . . 118.6(2) ?
C29 C210 C21 . . 123.1(2) ?
C25 C210 C21 . . 118.3(2) ?

loop_
_geom_bond_atom_site_label_1
_geom_bond_atom_site_label_2
_geom_bond_site_symmetry_2
_geom_bond_distance
_geom_bond_publ_flag
N1 C9a . 1.439(3) ?
N1 O14 . 1.439(3) ?
N1 C2 . 1.469(3) ?
C2 C21 . 1.509(3) ?
C2 C3 . 1.545(3) ?
C2 H2 . 1.0000 ?
C3 C4 . 1.519(4) ?
C3 H3A . 0.9900 ?
C3 H3B . 0.9900 ?
C4 O14 . 1.447(3) ?
C4 C5 . 1.513(4) ?
C4 H4 . 1.0000 ?
C5 C5a . 1.505(3) ?
C5 H5A . 0.9900 ?
C5 H5B . 0.9900 ?
C5a C6 . 1.383(3) ?
C5a C9a . 1.386(3) ?
C6 C7 . 1.366(3) ?
C6 H6 . 0.9500 ?
C7 C8 . 1.376(4) ?
C7 O7 . 1.416(3) ?
O7 C71 . 1.332(3) ?
C71 F71 . 1.312(3) ?
C71 F72 . 1.321(3) ?
C71 F73 . 1.322(3) ?
C8 C9 . 1.373(3) ?
C8 H8 . 0.9500 ?
C9 C9a . 1.379(3) ?
C9 H9 . 0.9500 ?
C21 C22 . 1.363(3) ?
C21 C210 . 1.431(3) ?
C22 C23 . 1.402(3) ?
C22 H22 . 0.9500 ?
C23 C24 . 1.355(4) ?
C23 H23 . 0.9500 ?
C24 C25 . 1.399(4) ?
C24 H24 . 0.9500 ?
C25 C26 . 1.415(4) ?
C25 C210 . 1.419(3) ?
C26 C27 . 1.352(4) ?
C26 H26 . 0.9500 ?
C27 C28 . 1.398(4) ?
C27 H27 . 0.9500 ?
C28 C29 . 1.364(4) ?
C28 H28 . 0.9500 ?
C29 C210 . 1.407(3) ?
C29 H29 . 0.9500 ?

loop_
_geom_hbond_atom_site_label_D
_geom_hbond_atom_site_label_H
_geom_hbond_atom_site_label_A
_geom_hbond_site_symmetry_A
_geom_hbond_distance_DH
_geom_hbond_distance_HA
_geom_hbond_distance_DA
_geom_hbond_angle_DHA
_geom_hbond_publ_flag
C24 H24 Cg5 2_564 0.95 2.74 3.539(3) 143 no

loop_
_geom_torsion_atom_site_label_1
_geom_torsion_atom_site_label_2
_geom_torsion_atom_site_label_3
_geom_torsion_atom_site_label_4
_geom_torsion_site_symmetry_1
_geom_torsion_site_symmetry_2
_geom_torsion_site_symmetry_3
_geom_torsion_site_symmetry_4
_geom_torsion
_geom_torsion_publ_flag
C9a N1 C2 C21 . . . . -164.99(19) ?
O14 N1 C2 C21 . . . . 80.8(2) ?
C9a N1 C2 C3 . . . . 74.1(2) ?
O14 N1 C2 C3 . . . . -40.1(2) ?
N1 C2 C3 C4 . . . . 16.6(2) ?
C21 C2 C3 C4 . . . . -103.7(2) ?
C2 C3 C4 O14 . . . . 12.9(2) ?
C2 C3 C4 C5 . . . . -102.4(3) ?
O14 C4 C5 C5a . . . . -47.8(3) ?
C3 C4 C5 C5a . . . . 66.7(3) ?
C4 C5 C5a C6 . . . . -173.5(3) ?
C4 C5 C5a C9a . . . . 5.8(3) ?
C9a C5a C6 C7 . . . . -4.5(4) ?
C5 C5a C6 C7 . . . . 174.8(2) ?
C5a C6 C7 C8 . . . . 1.3(4) ?
C5a C6 C7 O7 . . . . 177.3(2) ?
C6 C7 O7 C71 . . . . 90.0(3) ?
C8 C7 O7 C71 . . . . -93.8(3) ?
C7 O7 C71 F71 . . . . 178.7(2) ?
C7 O7 C71 F72 . . . . -61.8(3) ?
C7 O7 C71 F73 . . . . 59.2(3) ?
C6 C7 C8 C9 . . . . 2.0(4) ?
O7 C7 C8 C9 . . . . -174.1(2) ?
C7 C8 C9 C9a . . . . -1.9(3) ?
C8 C9 C9a C5a . . . . -1.4(4) ?
C8 C9 C9a N1 . . . . 177.7(2) ?
C6 C5a C9a C9 . . . . 4.6(4) ?
C5 C5a C9a C9 . . . . -174.7(2) ?
C6 C5a C9a N1 . . . . -174.5(2) ?
C5 C5a C9a N1 . . . . 6.1(3) ?
O14 N1 C9a C9 . . . . -154.4(2) ?
C2 N1 C9a C9 . . . . 94.9(3) ?
O14 N1 C9a C5a . . . . 24.8(3) ?
C2 N1 C9a C5a . . . . -85.9(3) ?
C9a N1 O14 C4 . . . . -67.8(2) ?
C2 N1 O14 C4 . . . . 49.7(2) ?
C5 C4 O14 N1 . . . . 82.2(2) ?
C3 C4 O14 N1 . . . . -38.7(2) ?
N1 C2 C21 C22 . . . . -10.7(3) ?
C3 C2 C21 C22 . . . . 104.9(3) ?
N1 C2 C21 C210 . . . . 170.98(19) ?
C3 C2 C21 C210 . . . . -73.4(3) ?
C210 C21 C22 C23 . . . . 0.3(3) ?
C2 C21 C22 C23 . . . . -178.0(2) ?
C21 C22 C23 C24 . . . . -0.6(4) ?
C22 C23 C24 C25 . . . . 0.4(4) ?
C23 C24 C25 C26 . . . . 179.3(2) ?
C23 C24 C25 C210 . . . . 0.0(4) ?
C24 C25 C26 C27 . . . . -179.6(2) ?
C210 C25 C26 C27 . . . . -0.3(4) ?
C25 C26 C27 C28 . . . . -0.1(4) ?
C26 C27 C28 C29 . . . . 0.4(4) ?
C27 C28 C29 C210 . . . . -0.1(4) ?
C28 C29 C210 C25 . . . . -0.3(3) ?
C28 C29 C210 C21 . . . . 179.7(2) ?
C24 C25 C210 C29 . . . . 179.8(2) ?
C26 C25 C210 C29 . . . . 0.5(3) ?
C24 C25 C210 C21 . . . . -0.2(3) ?
C26 C25 C210 C21 . . . . -179.5(2) ?
C22 C21 C210 C29 . . . . -180.0(2) ?
C2 C21 C210 C29 . . . . -1.7(3) ?
C22 C21 C210 C25 . . . . 0.1(3) ?
C2 C21 C210 C25 . . . . 178.4(2) ?

loop_
_cod_related_entry_id
_cod_related_entry_database
_cod_related_entry_code
1 ChemSpider 30654263
